data_7237975
loop_
_publ_author_name
'Tani, Yosuke'
'Terasaki, Morihisa'
'Komura, Mao'
'Ogawa, Takuji'

_publ_section_title
;
 Room-temperature phosphorescence-to-phosphorescence mechanochromism of a
 metal-free organic 1,2-diketone
;
_journal_issue 38
_journal_name_full 'Journal of Materials Chemistry C'
_journal_page_first 11926
_journal_paper_doi 10.1039/C9TC04176A
_journal_volume 7
_journal_year 2019
_chemical_formula_sum 'C28 H44 Br2 O2 S2 Si2'
_chemical_formula_weight 692.75
_space_group_crystal_system monoclinic
_space_group_IT_number 15
_space_group_name_Hall '-C 2yc'
_space_group_name_H-M_alt 'C 1 2/c 1'
_atom_sites_solution_hydrogens geom
_audit_creation_method SHELXL-2014/7
_audit_update_record
;
2019-03-29 deposited with the CCDC.	2019-09-09 downloaded from the CCDC.
;
_cell_angle_alpha 90
_cell_angle_beta 92.019(7)
_cell_angle_gamma 90
_cell_formula_units_Z 4
_cell_length_a 12.0795(9)
_cell_length_b 9.5698(6)
_cell_length_c 27.9836(17)
_cell_measurement_reflns_used 11920
_cell_measurement_temperature 123(2)
_cell_measurement_theta_max 54.92
_cell_measurement_theta_min 4.37
_cell_volume 3232.9(4)
_computing_cell_refinement 'Rigaku RAPID AUTO'
_computing_data_collection 'Rigaku RAPID AUTO'
_computing_data_reduction 'Rigaku RAPID AUTO'
_computing_molecular_graphics 'Yadokari-XG (Wakita, Nemoto et al., 2009)'
_computing_publication_material 'Yadokari-XG (Wakita, Nemoto et al., 2009)'
_computing_structure_refinement 'SHELXL-2014/7 (Sheldrick, 2014)'
_computing_structure_solution Yadokari-SG
_diffrn_ambient_temperature 123(2)
_diffrn_measured_fraction_theta_full 1.000
_diffrn_measured_fraction_theta_max 0.999
_diffrn_measurement_device_type 'Rigaku VariMax RAPID?U'
_diffrn_measurement_method 'profile data from \w-scans'
_diffrn_radiation_type MoK\a
_diffrn_radiation_wavelength 0.71075
_diffrn_reflns_av_R_equivalents 0.0355
_diffrn_reflns_av_unetI/netI 0.0287
_diffrn_reflns_Laue_measured_fraction_full 1.000
_diffrn_reflns_Laue_measured_fraction_max 0.999
_diffrn_reflns_limit_h_max 15
_diffrn_reflns_limit_h_min -15
_diffrn_reflns_limit_k_max 12
_diffrn_reflns_limit_k_min -12
_diffrn_reflns_limit_l_max 35
_diffrn_reflns_limit_l_min -36
_diffrn_reflns_number 15261
_diffrn_reflns_point_group_measured_fraction_full 1.000
_diffrn_reflns_point_group_measured_fraction_max 0.999
_diffrn_reflns_theta_full 25.242
_diffrn_reflns_theta_max 27.465
_diffrn_reflns_theta_min 2.716
_diffrn_source 'Rotating anode X-ray tube'
_exptl_absorpt_coefficient_mu 2.734
_exptl_absorpt_correction_T_max 1.0000
_exptl_absorpt_correction_T_min 0.8174
_exptl_absorpt_correction_type multi-scan
_exptl_absorpt_process_details 'Jacobson, R. (1998) Private communication'
_exptl_crystal_colour colorless
_exptl_crystal_density_diffrn 1.423
_exptl_crystal_description block
_exptl_crystal_F_000 1432
_exptl_crystal_size_max 0.090
_exptl_crystal_size_mid 0.090
_exptl_crystal_size_min 0.030
_refine_diff_density_max 0.739
_refine_diff_density_min -0.588
_refine_diff_density_rms 0.065
_refine_ls_extinction_method none
_refine_ls_goodness_of_fit_ref 1.017
_refine_ls_hydrogen_treatment constr
_refine_ls_matrix_type full
_refine_ls_number_parameters 169
_refine_ls_number_reflns 3689
_refine_ls_number_restraints 0
_refine_ls_restrained_S_all 1.017
_refine_ls_R_factor_all 0.0442
_refine_ls_R_factor_gt 0.0304
_refine_ls_shift/su_max 0.003
_refine_ls_shift/su_mean 0.000
_refine_ls_structure_factor_coef Fsqd
_refine_ls_weighting_details 'w=1/[\s^2^(Fo^2^)+(0.0295P)^2^+3.7827P] where P=(Fo^2^+2Fc^2^)/3'
_refine_ls_weighting_scheme calc
_refine_ls_wR_factor_gt 0.0604
_refine_ls_wR_factor_ref 0.0641
_reflns_Friedel_coverage 0.000
_reflns_number_gt 3025
_reflns_number_total 3689
_reflns_threshold_expression 'I > 2\s(I)'
_cod_data_source_file c9tc04176a2.cif
_cod_data_source_block Tn1
_cod_original_sg_symbol_H-M 'C 2/c'
_cod_database_code 7237975
_shelx_shelxl_version_number 2014/7
_shelx_space_group_comment
;
The symmetry employed for this shelxl refinement is uniquely defined
by the following loop, which should always be used as a source of
symmetry information in preference to the above space-group names.
They are only intended as comments.
;
_shelx_estimated_absorpt_t_min 0.791
_shelx_estimated_absorpt_t_max 0.922

loop_
_space_group_symop_operation_xyz
'x, y, z'
'-x, y, -z+1/2'
'x+1/2, y+1/2, z'
'-x+1/2, y+1/2, -z+1/2'
'-x, -y, -z'
'x, -y, z-1/2'
'-x+1/2, -y+1/2, -z'
'x+1/2, -y+1/2, z-1/2'

loop_
_atom_site_label
_atom_site_type_symbol
_atom_site_fract_x
_atom_site_fract_y
_atom_site_fract_z
_atom_site_U_iso_or_equiv
_atom_site_adp_type
_atom_site_occupancy
_atom_site_site_symmetry_order
_atom_site_calc_flag
_atom_site_refinement_flags_posn
_atom_site_refinement_flags_adp
S1 S -0.16669(4) 0.21079(5) 0.64868(2) 0.01843(11) Uani 1 1 d . .
C1 C -0.28523(15) 0.1115(2) 0.64942(7) 0.0173(4) Uani 1 1 d . .
C2 C -0.28313(17) 0.0269(2) 0.68909(7) 0.0216(4) Uani 1 1 d . .
H1 H -0.3404 -0.0373 0.6959 0.026 Uiso 1 1 calc R U
C3 C -0.18740(17) 0.0450(2) 0.71868(7) 0.0196(4) Uani 1 1 d . .
C4 C -0.11529(16) 0.1428(2) 0.70230(7) 0.0173(4) Uani 1 1 d . .
C5 C -0.01060(17) 0.1962(2) 0.72260(7) 0.0208(4) Uani 1 1 d . .
O1 O 0.05461(13) 0.26180(18) 0.69936(6) 0.0367(4) Uani 1 1 d . .
Br1 Br -0.16138(2) -0.06507(3) 0.77340(2) 0.03282(8) Uani 1 1 d . .
Si1 Si -0.39778(4) 0.11402(6) 0.60067(2) 0.01590(12) Uani 1 1 d . .
C6 C -0.39218(17) 0.2864(2) 0.56775(7) 0.0216(4) Uani 1 1 d . .
H2 H -0.3124 0.3040 0.5614 0.026 Uiso 1 1 calc R U
C7 C -0.4323(2) 0.4126(2) 0.59590(9) 0.0325(6) Uani 1 1 d . .
H3 H -0.4194 0.4982 0.5777 0.049 Uiso 1 1 calc R U
H4 H -0.3916 0.4175 0.6268 0.049 Uiso 1 1 calc R U
H5 H -0.5117 0.4029 0.6012 0.049 Uiso 1 1 calc R U
C8 C -0.45350(19) 0.2813(2) 0.51852(7) 0.0262(5) Uani 1 1 d . .
H6 H -0.5318 0.2595 0.5228 0.039 Uiso 1 1 calc R U
H7 H -0.4204 0.2088 0.4988 0.039 Uiso 1 1 calc R U
H8 H -0.4473 0.3721 0.5027 0.039 Uiso 1 1 calc R U
C9 C -0.36564(16) -0.0320(2) 0.55803(7) 0.0201(4) Uani 1 1 d . .
H9 H -0.4240 -0.0299 0.5318 0.024 Uiso 1 1 calc R U
C10 C -0.25395(18) -0.0109(3) 0.53473(8) 0.0305(5) Uani 1 1 d . .
H10 H -0.1943 -0.0133 0.5594 0.046 Uiso 1 1 calc R U
H11 H -0.2536 0.0798 0.5184 0.046 Uiso 1 1 calc R U
H12 H -0.2425 -0.0855 0.5114 0.046 Uiso 1 1 calc R U
C11 C -0.3705(2) -0.1771(2) 0.58126(8) 0.0284(5) Uani 1 1 d . .
H13 H -0.3529 -0.2486 0.5576 0.043 Uiso 1 1 calc R U
H14 H -0.4450 -0.1935 0.5928 0.043 Uiso 1 1 calc R U
H15 H -0.3165 -0.1818 0.6082 0.043 Uiso 1 1 calc R U
C12 C -0.53131(16) 0.0739(2) 0.63076(7) 0.0203(4) Uani 1 1 d . .
H16 H -0.5217 -0.0215 0.6448 0.024 Uiso 1 1 calc R U
C13 C -0.62947(17) 0.0626(2) 0.59449(8) 0.0276(5) Uani 1 1 d . .
H17 H -0.6954 0.0314 0.6109 0.041 Uiso 1 1 calc R U
H18 H -0.6118 -0.0049 0.5696 0.041 Uiso 1 1 calc R U
H19 H -0.6438 0.1542 0.5799 0.041 Uiso 1 1 calc R U
C14 C -0.5610(2) 0.1698(3) 0.67254(9) 0.0367(6) Uani 1 1 d . .
H20 H -0.5802 0.2629 0.6602 0.055 Uiso 1 1 calc R U
H21 H -0.4973 0.1770 0.6951 0.055 Uiso 1 1 calc R U
H22 H -0.6243 0.1306 0.6889 0.055 Uiso 1 1 calc R U

loop_
_atom_site_aniso_label
_atom_site_aniso_U_11
_atom_site_aniso_U_22
_atom_site_aniso_U_33
_atom_site_aniso_U_23
_atom_site_aniso_U_13
_atom_site_aniso_U_12
S1 0.0159(2) 0.0200(3) 0.0188(2) 0.0054(2) -0.00656(18) -0.00438(19)
C1 0.0133(9) 0.0196(10) 0.0187(9) 0.0002(8) -0.0042(7) -0.0023(8)
C2 0.0193(10) 0.0247(11) 0.0204(10) 0.0049(9) -0.0039(8) -0.0070(8)
C3 0.0206(10) 0.0225(11) 0.0155(9) 0.0040(8) -0.0026(7) -0.0012(8)
C4 0.0164(10) 0.0177(10) 0.0173(9) -0.0001(8) -0.0062(7) 0.0021(8)
C5 0.0195(11) 0.0176(10) 0.0245(11) 0.0027(8) -0.0087(8) -0.0011(8)
O1 0.0297(9) 0.0440(10) 0.0352(9) 0.0179(8) -0.0150(7) -0.0184(8)
Br1 0.03318(13) 0.04031(15) 0.02421(12) 0.01729(10) -0.00984(9) -0.00850(11)
Si1 0.0135(3) 0.0176(3) 0.0163(3) 0.0011(2) -0.00475(19) -0.0017(2)
C6 0.0195(10) 0.0222(11) 0.0224(10) 0.0045(9) -0.0085(8) -0.0038(8)
C7 0.0405(14) 0.0227(12) 0.0332(12) 0.0011(10) -0.0133(10) 0.0002(10)
C8 0.0285(12) 0.0271(12) 0.0223(11) 0.0053(9) -0.0095(9) -0.0046(9)
C9 0.0172(10) 0.0241(11) 0.0187(10) -0.0015(8) -0.0051(8) 0.0013(8)
C10 0.0254(12) 0.0404(14) 0.0256(11) -0.0037(10) -0.0001(9) 0.0045(10)
C11 0.0334(13) 0.0249(12) 0.0264(11) -0.0029(9) -0.0053(9) 0.0050(10)
C12 0.0166(10) 0.0216(11) 0.0225(10) 0.0013(8) -0.0025(8) -0.0023(8)
C13 0.0159(10) 0.0345(13) 0.0321(12) 0.0036(10) -0.0038(8) -0.0013(9)
C14 0.0282(13) 0.0476(15) 0.0349(13) -0.0116(12) 0.0094(10) -0.0064(11)

loop_
_atom_type_symbol
_atom_type_description
_atom_type_scat_dispersion_real
_atom_type_scat_dispersion_imag
_atom_type_scat_source
C C 0.0033 0.0016 'International Tables Vol C Tables 4.2.6.8 and 6.1.1.4'
H H 0.0000 0.0000 'International Tables Vol C Tables 4.2.6.8 and 6.1.1.4'
O O 0.0106 0.0060 'International Tables Vol C Tables 4.2.6.8 and 6.1.1.4'
Si Si 0.0817 0.0704 'International Tables Vol C Tables 4.2.6.8 and 6.1.1.4'
S S 0.1246 0.1234 'International Tables Vol C Tables 4.2.6.8 and 6.1.1.4'
Br Br -0.2901 2.4595 'International Tables Vol C Tables 4.2.6.8 and 6.1.1.4'

loop_
_geom_angle_atom_site_label_1
_geom_angle_atom_site_label_2
_geom_angle_atom_site_label_3
_geom_angle
_geom_angle_site_symmetry_3
C1 S1 C4 93.18(9) .
C2 C1 S1 110.11(14) .
C2 C1 Si1 125.63(15) .
S1 C1 Si1 124.19(11) .
C1 C2 C3 113.20(18) .
C1 C2 H1 123.4 .
C3 C2 H1 123.4 .
C4 C3 C2 113.96(17) .
C4 C3 Br1 124.55(14) .
C2 C3 Br1 121.41(15) .
C3 C4 C5 131.41(18) .
C3 C4 S1 109.53(14) .
C5 C4 S1 119.04(15) .
O1 C5 C4 122.81(18) .
O1 C5 C5 116.33(19) 2_556
C4 C5 C5 119.8(2) 2_556
C12 Si1 C9 109.27(9) .
C12 Si1 C1 106.25(9) .
C9 Si1 C1 106.73(9) .
C12 Si1 C6 116.15(10) .
C9 Si1 C6 109.06(9) .
C1 Si1 C6 108.96(9) .
C7 C6 C8 109.54(17) .
C7 C6 Si1 114.85(15) .
C8 C6 Si1 112.50(14) .
C7 C6 H2 106.5 .
C8 C6 H2 106.5 .
Si1 C6 H2 106.5 .
C6 C7 H3 109.5 .
C6 C7 H4 109.5 .
H3 C7 H4 109.5 .
C6 C7 H5 109.5 .
H3 C7 H5 109.5 .
H4 C7 H5 109.5 .
C6 C8 H6 109.5 .
C6 C8 H7 109.5 .
H6 C8 H7 109.5 .
C6 C8 H8 109.5 .
H6 C8 H8 109.5 .
H7 C8 H8 109.5 .
C10 C9 C11 110.30(18) .
C10 C9 Si1 112.02(15) .
C11 C9 Si1 112.99(14) .
C10 C9 H9 107.1 .
C11 C9 H9 107.1 .
Si1 C9 H9 107.1 .
C9 C10 H10 109.5 .
C9 C10 H11 109.5 .
H10 C10 H11 109.5 .
C9 C10 H12 109.5 .
H10 C10 H12 109.5 .
H11 C10 H12 109.5 .
C9 C11 H13 109.5 .
C9 C11 H14 109.5 .
H13 C11 H14 109.5 .
C9 C11 H15 109.5 .
H13 C11 H15 109.5 .
H14 C11 H15 109.5 .
C13 C12 C14 110.41(18) .
C13 C12 Si1 111.82(14) .
C14 C12 Si1 116.36(15) .
C13 C12 H16 105.8 .
C14 C12 H16 105.8 .
Si1 C12 H16 105.8 .
C12 C13 H17 109.5 .
C12 C13 H18 109.5 .
H17 C13 H18 109.5 .
C12 C13 H19 109.5 .
H17 C13 H19 109.5 .
H18 C13 H19 109.5 .
C12 C14 H20 109.5 .
C12 C14 H21 109.5 .
H20 C14 H21 109.5 .
C12 C14 H22 109.5 .
H20 C14 H22 109.5 .
H21 C14 H22 109.5 .

loop_
_geom_bond_atom_site_label_1
_geom_bond_atom_site_label_2
_geom_bond_distance
_geom_bond_site_symmetry_2
S1 C1 1.719(2) .
S1 C4 1.7305(18) .
C1 C2 1.374(3) .
C1 Si1 1.8919(19) .
C2 C3 1.409(3) .
C2 H1 0.9500 .
C3 C4 1.369(3) .
C3 Br1 1.8760(19) .
C4 C5 1.460(3) .
C5 O1 1.214(3) .
C5 C5 1.546(4) 2_556
Si1 C12 1.885(2) .
Si1 C9 1.887(2) .
Si1 C6 1.892(2) .
C6 C7 1.530(3) .
C6 C8 1.542(3) .
C6 H2 1.0000 .
C7 H3 0.9800 .
C7 H4 0.9800 .
C7 H5 0.9800 .
C8 H6 0.9800 .
C8 H7 0.9800 .
C8 H8 0.9800 .
C9 C10 1.533(3) .
C9 C11 1.535(3) .
C9 H9 1.0000 .
C10 H10 0.9800 .
C10 H11 0.9800 .
C10 H12 0.9800 .
C11 H13 0.9800 .
C11 H14 0.9800 .
C11 H15 0.9800 .
C12 C13 1.537(3) .
C12 C14 1.538(3) .
C12 H16 1.0000 .
C13 H17 0.9800 .
C13 H18 0.9800 .
C13 H19 0.9800 .
C14 H20 0.9800 .
C14 H21 0.9800 .
C14 H22 0.9800 .

loop_
_geom_torsion_atom_site_label_1
_geom_torsion_atom_site_label_2
_geom_torsion_atom_site_label_3
_geom_torsion_atom_site_label_4
_geom_torsion
_geom_torsion_site_symmetry_4
C4 S1 C1 C2 -1.46(17) .
C4 S1 C1 Si1 -178.73(13) .
S1 C1 C2 C3 1.1(2) .
Si1 C1 C2 C3 178.33(15) .
C1 C2 C3 C4 0.0(3) .
C1 C2 C3 Br1 -176.77(15) .
C2 C3 C4 C5 177.4(2) .
Br1 C3 C4 C5 -5.9(3) .
C2 C3 C4 S1 -1.1(2) .
Br1 C3 C4 S1 175.56(12) .
C1 S1 C4 C3 1.44(16) .
C1 S1 C4 C5 -177.26(17) .
C3 C4 C5 O1 164.5(2) .
S1 C4 C5 O1 -17.1(3) .
C3 C4 C5 C5 -27.8(3) 2_556
S1 C4 C5 C5 150.58(11) 2_556
C2 C1 Si1 C12 33.3(2) .
S1 C1 Si1 C12 -149.87(13) .
C2 C1 Si1 C9 -83.2(2) .
S1 C1 Si1 C9 93.61(15) .
C2 C1 Si1 C6 159.14(19) .
S1 C1 Si1 C6 -24.02(16) .
C12 Si1 C6 C7 47.88(18) .
C9 Si1 C6 C7 171.84(15) .
C1 Si1 C6 C7 -72.01(17) .
C12 Si1 C6 C8 -78.33(18) .
C9 Si1 C6 C8 45.63(18) .
C1 Si1 C6 C8 161.79(15) .
C12 Si1 C9 C10 -176.22(14) .
C1 Si1 C9 C10 -61.73(16) .
C6 Si1 C9 C10 55.85(16) .
C12 Si1 C9 C11 -50.91(17) .
C1 Si1 C9 C11 63.59(16) .
C6 Si1 C9 C11 -178.84(14) .
C9 Si1 C12 C13 -61.29(17) .
C1 Si1 C12 C13 -176.10(15) .
C6 Si1 C12 C13 62.56(17) .
C9 Si1 C12 C14 170.57(16) .
C1 Si1 C12 C14 55.76(19) .
C6 Si1 C12 C14 -65.59(19) .
